data_1532975
loop_
_publ_author_name
'Nakajima, T.'
'Kageyama, H.'
'Ichihara, M.'
'Ohoyama, K.'
'Ueda, Y.'
'Yoshizawa, H.'

_publ_section_title
;
 Anomalous octaedral distortion and multiple phase transitions in the
 metal-ordered manganite Y Ba Mn2 O6
;
_journal_name_full 'Journal of Solid State Chemistry'
_journal_page_first 987
_journal_page_last 999
_journal_volume 177
_journal_year 2004
_chemical_formula_sum 'Ba Mn2 O6 Y'
_chemical_name_systematic 'Y Ba (Mn2 O6)'
_space_group_IT_number 3
_symmetry_space_group_name_Hall 'P 2y'
_symmetry_space_group_name_H-M 'P 1 2 1'
_cell_angle_alpha 90
_cell_angle_beta 90.295
_cell_angle_gamma 90
_cell_formula_units_Z 2
_cell_length_a 5.5193
_cell_length_b 5.5131
_cell_length_c 7.6135
_cell_volume 231.664
_citation_journal_id_ASTM JSSCBI
_cod_data_source_file Nakajima_JSSCBI_2004_1884.cif
_cod_data_source_block Ba1Mn2O6Y1
_cod_original_formula_sum 'Ba1 Mn2 O6 Y1'
_cod_database_code 1532975

loop_
_symmetry_equiv_pos_as_xyz
x,y,z
-x,y,-z

loop_
_atom_site_label
_atom_site_type_symbol
_atom_site_fract_x
_atom_site_fract_y
_atom_site_fract_z
_atom_site_occupancy
_atom_site_U_iso_or_equiv
O5 O-2 0.247 0.771 0.237 1 0.0
Y2 Y+3 0 0.526 0 1 0.0
Mn2 Mn+3 0.481 0.518 0.244 1 0.0
O6 O-2 0.709 0.798 0.247 1 0.0
Mn1 Mn+3 0.018 0.005 0.242 1 0.0
Y1 Y+3 0.5 0.041 0 1 0.0
O8 O-2 0.5 0.494 0.5 1 0.0
O1 O-2 0 -0.017 0 1 0.0
Ba2 Ba+2 0 0.527 0.5 1 0.0
O2 O-2 0.5 0.575 0 1 0.0
Ba1 Ba+2 0.5 0 0.5 1 0.0
O7 O-2 0 0.051 0.5 1 0.0
O3 O-2 0.279 0.268 0.195 1 0.0
O4 O-2 0.765 0.271 0.212 1 0.0
